data_7116824
loop_
_publ_author_name
'Matthew P. Blake'
'Nikolas Kaltsoyannis'
'Philip Mountford'

_publ_section_title
;
 Synthesis, molecular and electronic structure, and reactions of a
 Zn-Hg-Zn bonded complex
;
_journal_name_full Chem.Commun.
_journal_page_first 5743
_journal_paper_doi 10.1039/C5cc00637F
_journal_volume 51
_journal_year 2015
_chemical_formula_moiety 'C29 H41 I1 N2 Zn1, C6 H6'
_chemical_formula_sum 'C35 H47 I N2 Zn'
_chemical_formula_weight 688.06
_chemical_name_systematic
;
[Zn(dippNacNac)I] .(C6H6)
;
_space_group_IT_number 62
_symmetry_cell_setting orthorhombic
_symmetry_space_group_name_Hall '-P 2c 2n'
_symmetry_space_group_name_H-M 'P n a m'
_atom_sites_solution_hydrogens difmap
_atom_sites_solution_primary other
_atom_sites_solution_secondary difmap
_audit_update_record
;
2015-01-19 deposited with the CCDC.
2015-02-17 downloaded from the CCDC.
;
_cell_angle_alpha 90
_cell_angle_beta 90
_cell_angle_gamma 90
_cell_formula_units_Z 4
_cell_length_a 13.00090(10)
_cell_length_b 24.7338(2)
_cell_length_c 10.81700(10)
_cell_measurement_reflns_used 32753
_cell_measurement_temperature 150
_cell_measurement_theta_max 76
_cell_measurement_theta_min 3
_cell_volume 3478.33(5)
_computing_cell_refinement 'CrysAlis, (Oxford Diffraction, 2002)'
_computing_data_collection 'SuperNova, (Oxford Diffraction, 2010)'
_computing_data_reduction 'CrysAlis, (Oxford Diffraction, 2002)'
_computing_molecular_graphics 'CAMERON (Watkin et al., 1996)'
_computing_publication_material 'CRYSTALS (Betteridge et al., 2003)'
_computing_structure_refinement 'CRYSTALS (Betteridge et al., 2003)'
_computing_structure_solution 'Superflip (Palatinus & Chapuis, 2007)'
_diffrn_ambient_temperature 150
_diffrn_measured_fraction_theta_full 0.996
_diffrn_measured_fraction_theta_max 0.996
_diffrn_measurement_device Area
_diffrn_measurement_device_type 'Oxford Diffraction SuperNova'
_diffrn_measurement_method \w
_diffrn_radiation_monochromator graphite
_diffrn_radiation_type 'Cu K\a'
_diffrn_radiation_wavelength 1.54180
_diffrn_reflns_av_R_equivalents 0.061
_diffrn_reflns_limit_h_max 16
_diffrn_reflns_limit_h_min -14
_diffrn_reflns_limit_k_max 31
_diffrn_reflns_limit_k_min -31
_diffrn_reflns_limit_l_max 13
_diffrn_reflns_limit_l_min -13
_diffrn_reflns_number 77460
_diffrn_reflns_theta_full 76.510
_diffrn_reflns_theta_max 76.510
_diffrn_reflns_theta_min 3.574
_diffrn_standards_number 0
_exptl_absorpt_coefficient_mu 8.109
_exptl_absorpt_correction_T_max 0.44
_exptl_absorpt_correction_T_min 0.05
_exptl_absorpt_correction_type multi-scan
_exptl_absorpt_process_details 'CrysAlis, (Oxford Diffraction, 2002)'
_exptl_crystal_colour colourless
_exptl_crystal_density_diffrn 1.314
_exptl_crystal_density_method 'not measured'
_exptl_crystal_description rod
_exptl_crystal_F_000 1416.000
_exptl_crystal_size_max 0.200
_exptl_crystal_size_mid 0.200
_exptl_crystal_size_min 0.100
_refine_diff_density_max 2.77
_refine_diff_density_min -2.57
_refine_ls_extinction_method None
_refine_ls_goodness_of_fit_ref 1.1012
_refine_ls_hydrogen_treatment constr
_refine_ls_matrix_type full
_refine_ls_number_parameters 269
_refine_ls_number_reflns 3415
_refine_ls_number_restraints 162
_refine_ls_R_factor_all 0.0637
_refine_ls_R_factor_gt 0.0606
_refine_ls_shift/su_max 0.0010047
_refine_ls_shift/su_mean 0.0000676
_refine_ls_structure_factor_coef F
_refine_ls_weighting_details
;
 Method, part 1, Chebychev polynomial, (Watkin, 1994, Prince, 1982) 
 [weight] = 1.0/[A~0~*T~0~(x)+A~1~*T~1~(x) ... +A~n-1~]*T~n-1~(x)] 
 where A~i~ are the Chebychev coefficients listed below and x= Fcalc/Fmax 
 Method = Robust Weighting (Prince, 1982) 
 W = [weight] * [1-(deltaF/6*sigmaF)^2^]^2^ 
 A~i~ are: 
 -1.27 -16.1 -8.17 -7.53 -3.48 
;
_refine_ls_weighting_scheme calc
_refine_ls_wR_factor_all 0.0236
_refine_ls_wR_factor_gt 0.0228
_refine_ls_wR_factor_ref 0.0225
_reflns_limit_h_max 16
_reflns_limit_h_min 0
_reflns_limit_k_max 31
_reflns_limit_k_min 0
_reflns_limit_l_max 13
_reflns_limit_l_min 0
_reflns_number_gt 3528
_reflns_number_total 3841
_reflns_threshold_expression I>2.0\s(I)
_oxford_diffrn_Wilson_B_factor 3.07
_oxford_diffrn_Wilson_scale 0.81
_oxford_refine_ls_r_factor_ref 0.0592
_oxford_refine_ls_scale 2.280(3)
_oxford_reflns_number_all 3822
_oxford_reflns_threshold_expression_ref I>3.0\s(I)
_cod_data_source_file c5cc00637f2.cif
_cod_data_source_block MPB164
_cod_depositor_comments
;
The following automatic conversions were performed:

'_atom_sites_solution_primary' value 'Other' changed to 'other'
according to the built-in table from CIF Core dictionary named
'cif_core.dic' version 2.4.1 from 2010-06-29.

Automatic conversion script
Id: cif_fix_values 2827 2014-09-09 07:05:25Z andrius 
;
_cod_original_sg_symbol_H-M 'P n a m '
_cod_original_formula_sum 'C35 H47 I1 N2 Zn1'
_cod_database_code 7116824

loop_
_symmetry_equiv_pos_as_xyz
x,y,z
-x,-y,-z
x+1/2,-y+1/2,z
-x+1/2,y+1/2,-z
-x,-y,z+1/2
x,y,-z+1/2
x+1/2,-y+1/2,-z+1/2
-x+1/2,y+1/2,z+1/2

loop_
_atom_site_label
_atom_site_type_symbol
_atom_site_fract_x
_atom_site_fract_y
_atom_site_fract_z
_atom_site_U_iso_or_equiv
_atom_site_occupancy
_atom_site_adp_type
_atom_site_refinement_flags_posn
_atom_site_refinement_flags_adp
_atom_site_disorder_assembly
_atom_site_disorder_group
Zn1 Zn 0.18205(5) 0.37136(2) 0.2500 0.0314 1.0000 Uani S T . .
I1 I -0.00651(3) 0.374580(14) 0.2500 0.0748 1.0000 Uani S T . .
N1 N 0.2818(3) 0.31430(13) 0.2500 0.0269 1.0000 Uani S T . .
N2 N 0.2699(3) 0.43410(13) 0.2500 0.0256 1.0000 Uani S T . .
C1 C 0.3821(3) 0.32597(16) 0.2500 0.0299 1.0000 Uani DS TU . .
C2 C 0.4216(4) 0.37861(17) 0.250000(7) 0.0333 1.0000 Uani S T . .
C3 C 0.3709(3) 0.42857(17) 0.2500 0.0310 1.0000 Uani DS TU . .
C4 C 0.4590(3) 0.28007(18) 0.250000(6) 0.0411 1.0000 Uani DS TU . .
C5 C 0.4379(4) 0.47819(18) 0.250000(6) 0.0516 1.0000 Uani DS TU . .
C6 C 0.2531(3) 0.25779(16) 0.2500 0.0291 1.0000 Uani S T . .
C7 C 0.2403(3) 0.23095(11) 0.1377(3) 0.0318 1.0000 Uani . U . .
C8 C 0.2152(2) 0.17614(12) 0.1400(3) 0.0360 1.0000 Uani . . . .
C9 C 0.2035(3) 0.14880(17) 0.250000(7) 0.0346 1.0000 Uani S T . .
C10 C 0.2567(3) 0.25945(14) 0.0142(3) 0.0458 1.0000 Uani D U . .
C11 C 0.1588(10) 0.2789(6) -0.036(2) 0.0578 0.5000 Uani D U 1 1
C12 C 0.3086(11) 0.2292(7) -0.0834(11) 0.0569 0.5000 Uani D U 1 1
C13 C 0.2230(3) 0.48709(16) 0.2500 0.0275 1.0000 Uani S T . .
C14 C 0.1987(2) 0.51138(12) 0.1367(3) 0.0299 1.0000 Uani . U . .
C15 C 0.1479(3) 0.56124(12) 0.1395(3) 0.0372 1.0000 Uani . . . .
C16 C 0.1233(4) 0.58553(18) 0.250000(7) 0.0404 1.0000 Uani S T . .
C17 C 0.2255(3) 0.48487(13) 0.0147(3) 0.0385 1.0000 Uani D U . .
C18 C 0.1319(9) 0.4757(5) -0.0683(12) 0.0606 0.5000 Uani D U 2 1
C19 C 0.3105(7) 0.5172(5) -0.0514(11) 0.0578 0.5000 Uani D U 2 1
C20 C 0.4403(5) 0.6228(3) 0.1859(2) 0.0560 0.6500 Uani D U . 1
C21 C 0.5327(4) 0.6238(3) 0.1221(6) 0.0625 0.6500 Uani D U . 1
C22 C 0.6255(5) 0.6236(3) 0.1858(2) 0.0629 0.6500 Uani D U . 1
C30 C 0.4275(9) 0.6263(9) 0.250000(7) 0.0585 0.3500 Uani DS TU . 2
C31 C 0.4812(7) 0.6244(7) 0.1390(5) 0.0577 0.3500 Uani D U . 2
C32 C 0.5879(7) 0.6221(7) 0.1387(5) 0.0580 0.3500 Uani D U . 2
C33 C 0.6412(9) 0.6228(9) 0.250000(7) 0.0600 0.3500 Uani DS TU . 2
C111 C 0.1470(11) 0.2670(6) -0.053(2) 0.0593 0.5000 Uani D U 1 2
C121 C 0.3382(11) 0.2247(7) -0.0643(11) 0.0517 0.5000 Uani D U 1 2
C181 C 0.1293(8) 0.4588(4) -0.0423(10) 0.0463 0.5000 Uani D U 2 2
C191 C 0.2731(7) 0.5244(4) -0.0779(9) 0.0438 0.5000 Uani D U 2 2
H21 H 0.5074 0.3786 0.2500 0.0500 1.0000 Uiso RS . . .
H41 H 0.4235 0.2465 0.2500 0.0497 0.5000 Uiso RS . . 1
H42 H 0.5009 0.2825 0.1783 0.0497 0.5000 Uiso R . . 1
H43 H 0.5267 0.2945 0.2500 0.0497 0.5000 Uiso RS . . 2
H44 H 0.4493 0.2585 0.1783 0.0497 0.5000 Uiso R . . 2
H51 H 0.3953 0.5094 0.2500 0.0580 0.5000 Uiso RS . . 1
H52 H 0.4801 0.4783 0.1783 0.0580 0.5000 Uiso R . . 1
H53 H 0.5083 0.4680 0.2500 0.0580 0.5000 Uiso RS . . 2
H54 H 0.4236 0.4990 0.1783 0.0580 0.5000 Uiso R . . 2
H81 H 0.2075 0.1578 0.0658 0.0425 1.0000 Uiso R . . .
H91 H 0.1867 0.1117 0.2500 0.0421 1.0000 Uiso RS . . .
H101 H 0.2853 0.2985 0.0291 0.0500 1.0000 Uiso R . . .
H111 H 0.1123 0.2488 -0.0420 0.0841 0.5000 Uiso R . 1 1
H112 H 0.1313 0.3051 0.0215 0.0841 0.5000 Uiso R . 1 1
H113 H 0.1660 0.2955 -0.1169 0.0841 0.5000 Uiso R . 1 1
H121 H 0.3236 0.2521 -0.1534 0.0860 0.5000 Uiso R . 1 1
H122 H 0.2646 0.2000 -0.1105 0.0860 0.5000 Uiso R . 1 1
H123 H 0.3718 0.2144 -0.0501 0.0863 0.5000 Uiso R . 1 1
H151 H 0.1309 0.5783 0.0647 0.0445 1.0000 Uiso R . . .
H161 H 0.0895 0.6189 0.2500 0.0471 1.0000 Uiso RS . . .
H171 H 0.2662 0.4496 0.0266 0.0500 1.0000 Uiso R . . .
H181 H 0.1514 0.4572 -0.1430 0.0820 0.5000 Uiso R . 2 1
H182 H 0.0820 0.4545 -0.0228 0.0822 0.5000 Uiso R . 2 1
H183 H 0.1024 0.5100 -0.0905 0.0820 0.5000 Uiso R . 2 1
H191 H 0.3254 0.5002 -0.1300 0.0810 0.5000 Uiso R . 2 1
H192 H 0.2865 0.5538 -0.0648 0.0811 0.5000 Uiso R . 2 1
H193 H 0.3716 0.5177 -0.0012 0.0811 0.5000 Uiso R . 2 1
H201 H 0.3769 0.6228 0.1422 0.0750 0.6500 Uiso R . . 1
H211 H 0.5326 0.6238 0.0343 0.0750 0.6500 Uiso R . . 1
H221 H 0.6888 0.6235 0.1420 0.0750 0.6500 Uiso R . . 1
H301 H 0.3546 0.6293 0.2500 0.0865 0.3500 Uiso RS . . 2
H311 H 0.4447 0.6242 0.0629 0.0852 0.3500 Uiso R . . 2
H321 H 0.6243 0.6205 0.0626 0.0846 0.3500 Uiso R . . 2
H331 H 0.7143 0.6233 0.2500 0.0863 0.3500 Uiso RS . . 2
H1111 H 0.0966 0.2849 0.0001 0.0822 0.5000 Uiso R . 1 2
H1112 H 0.1591 0.2886 -0.1255 0.0821 0.5000 Uiso R . 1 2
H1113 H 0.1206 0.2324 -0.0777 0.0821 0.5000 Uiso R . 1 2
H1211 H 0.3932 0.2130 -0.0095 0.0771 0.5000 Uiso R . 1 2
H1212 H 0.3667 0.2466 -0.1303 0.0770 0.5000 Uiso R . 1 2
H1213 H 0.3050 0.1931 -0.0998 0.0771 0.5000 Uiso R . 1 2
H1811 H 0.1492 0.4389 -0.1152 0.0762 0.5000 Uiso R . 2 2
H1812 H 0.0799 0.4864 -0.0650 0.0761 0.5000 Uiso R . 2 2
H1813 H 0.0991 0.4346 0.0177 0.0760 0.5000 Uiso R . 2 2
H1911 H 0.2986 0.5047 -0.1485 0.0690 0.5000 Uiso R . 2 2
H1912 H 0.3288 0.5442 -0.0393 0.0691 0.5000 Uiso R . 2 2
H1913 H 0.2208 0.5495 -0.1048 0.0689 0.5000 Uiso R . 2 2

loop_
_atom_site_aniso_label
_atom_site_aniso_U_11
_atom_site_aniso_U_22
_atom_site_aniso_U_33
_atom_site_aniso_U_23
_atom_site_aniso_U_13
_atom_site_aniso_U_12
Zn1 0.0263(3) 0.0188(3) 0.0492(4) 0.0000 0.0000 -0.0018(2)
I1 0.02324(18) 0.03064(19) 0.1706(6) 0.0000 0.0000 -0.00198(13)
N1 0.0303(19) 0.0193(15) 0.0311(18) 0.0000 0.0000 0.0004(14)
N2 0.0275(18) 0.0188(15) 0.0305(18) 0.0000 0.0000 -0.0027(13)
C1 0.026(2) 0.0249(19) 0.038(2) 0.0000 0.0000 0.0039(16)
C2 0.024(2) 0.028(2) 0.048(3) 0.0000 0.0000 0.0006(17)
C3 0.028(2) 0.0248(19) 0.040(2) 0.0000 0.0000 -0.0041(16)
C4 0.028(2) 0.029(2) 0.066(3) 0.0000 0.0000 0.0035(17)
C5 0.032(3) 0.029(2) 0.094(4) 0.0000 0.0000 -0.007(2)
C6 0.027(2) 0.0203(19) 0.040(2) 0.0000 0.0000 -0.0011(16)
C7 0.0354(16) 0.0268(14) 0.0334(15) -0.0010(12) 0.0001(14) 0.0015(12)
C8 0.0374(18) 0.0271(15) 0.0434(18) -0.0079(13) -0.0028(15) -0.0022(13)
C9 0.031(2) 0.0204(19) 0.053(3) 0.0000 0.0000 -0.0014(17)
C10 0.068(2) 0.0368(16) 0.0330(16) -0.0002(14) -0.0020(17) -0.0090(16)
C11 0.081(6) 0.044(6) 0.048(6) 0.009(5) -0.028(5) -0.021(5)
C12 0.071(7) 0.064(6) 0.036(5) -0.002(5) 0.003(5) 0.001(5)
C13 0.029(2) 0.0198(18) 0.034(2) 0.0000 0.0000 -0.0029(16)
C14 0.0298(16) 0.0269(14) 0.0329(16) 0.0012(12) 0.0004(14) -0.0017(12)
C15 0.0401(18) 0.0271(15) 0.0443(19) 0.0073(14) -0.0049(16) 0.0021(13)
C16 0.039(3) 0.025(2) 0.057(3) 0.0000 0.0000 0.0075(19)
C17 0.053(2) 0.0342(15) 0.0284(15) 0.0037(13) -0.0018(15) 0.0007(14)
C18 0.079(6) 0.065(7) 0.039(5) -0.002(5) -0.008(5) 0.003(5)
C19 0.069(6) 0.059(5) 0.046(5) 0.008(4) 0.008(5) 0.001(5)
C20 0.081(5) 0.045(4) 0.042(4) 0.002(3) -0.002(3) 0.004(4)
C21 0.081(6) 0.057(4) 0.050(3) 0.003(3) 0.005(4) -0.001(5)
C22 0.078(5) 0.051(4) 0.059(5) 0.000(3) 0.003(3) -0.004(4)
C30 0.049(8) 0.053(8) 0.074(10) 0.0000 0.0000 0.009(6)
C31 0.046(7) 0.054(6) 0.073(8) 0.002(5) -0.013(5) 0.006(6)
C32 0.050(7) 0.051(6) 0.073(8) 0.005(5) -0.007(5) 0.007(6)
C33 0.055(8) 0.052(8) 0.072(10) 0.0000 0.0000 0.008(6)
C111 0.089(7) 0.043(6) 0.046(6) 0.003(5) -0.022(5) -0.008(5)
C121 0.071(7) 0.061(5) 0.023(4) 0.002(4) -0.007(4) 0.008(5)
C181 0.063(5) 0.044(5) 0.031(5) 0.001(4) 0.000(4) -0.003(4)
C191 0.054(5) 0.047(4) 0.031(4) 0.013(3) 0.004(4) 0.001(4)

loop_
_atom_type_symbol
_atom_type_scat_dispersion_real
_atom_type_scat_dispersion_imag
_atom_type_scat_Cromer_Mann_a1
_atom_type_scat_Cromer_Mann_b1
_atom_type_scat_Cromer_Mann_a2
_atom_type_scat_Cromer_Mann_b2
_atom_type_scat_Cromer_Mann_a3
_atom_type_scat_Cromer_Mann_b3
_atom_type_scat_Cromer_Mann_a4
_atom_type_scat_Cromer_Mann_b4
_atom_type_scat_Cromer_Mann_c
_atom_type_scat_source
Zn -1.5491 0.6778 14.0743 3.2655 7.0318 0.2333 5.1652 10.3163 2.4100 58.7097 1.3041 'International Tables Vol C 4.2.6.8 and 6.1.1.4'
I -0.3257 6.8362 20.1472 4.3470 18.9949 0.3814 7.5138 27.7660 2.2735 66.8776 4.0712 'International Tables Vol C 4.2.6.8 and 6.1.1.4'
N 0.0311 0.0180 12.2126 0.0057 3.1322 9.8933 2.0125 28.9975 1.1663 0.5826 -11.5290 'International Tables Vol C 4.2.6.8 and 6.1.1.4'
C 0.0181 0.0091 2.3100 20.8439 1.0200 10.2075 1.5886 0.5687 0.8650 51.6512 0.2156 'International Tables Vol C 4.2.6.8 and 6.1.1.4'
H 0.0000 0.0000 0.4930 10.5109 0.3229 26.1257 0.1402 3.1424 0.0408 57.7998 0.0030 'International Tables Vol C 4.2.6.8 and 6.1.1.4'

loop_
_geom_angle_atom_site_label_1
_geom_angle_site_symmetry_1
_geom_angle_atom_site_label_2
_geom_angle_atom_site_label_3
_geom_angle_site_symmetry_3
_geom_angle
_geom_angle_publ_flag
I1 . Zn1 N1 . 134.45(11) yes
I1 . Zn1 N2 . 124.48(11) yes
N1 . Zn1 N2 . 101.07(15) yes
Zn1 . N1 C1 . 120.1(3) yes
Zn1 . N1 C6 . 122.5(3) yes
C1 . N1 C6 . 117.4(3) yes
Zn1 . N2 C3 . 120.4(3) yes
Zn1 . N2 C13 . 118.7(3) yes
C3 . N2 C13 . 120.9(3) yes
N1 . C1 C2 . 124.0(4) yes
N1 . C1 C4 . 118.9(4) yes
C2 . C1 C4 . 117.1(4) yes
C1 . C2 C3 . 130.4(4) yes
C1 . C2 H21 . 111.5 no
C3 . C2 H21 . 118.1 no
C2 . C3 N2 . 124.0(4) yes
C2 . C3 C5 . 116.6(4) yes
N2 . C3 C5 . 119.4(4) yes
C1 . C4 H42 6_555 109.4 no
C1 . C4 H41 . 109.6 no
H42 6_555 C4 H41 . 109.5 no
C1 . C4 H42 . 109.4 no
H42 6_555 C4 H42 . 109.5 no
H41 . C4 H42 . 109.5 no
C3 . C5 H52 6_555 109.7 no
C3 . C5 H51 . 109.0 no
H52 6_555 C5 H51 . 109.5 no
C3 . C5 H52 . 109.7 no
H52 6_555 C5 H52 . 109.5 no
H51 . C5 H52 . 109.5 no
N1 . C6 C7 6_555 119.38(19) yes
N1 . C6 C7 . 119.38(19) yes
C7 6_555 C6 C7 . 121.2(4) yes
C6 . C7 C8 . 118.3(3) yes
C6 . C7 C10 . 121.8(3) yes
C8 . C7 C10 . 119.9(3) yes
C7 . C8 C9 . 121.3(3) yes
C7 . C8 H81 . 119.0 no
C9 . C8 H81 . 119.7 no
C8 . C9 C8 6_555 119.6(4) yes
C8 . C9 H91 . 120.2 no
C8 6_555 C9 H91 . 120.2 no
C7 . C10 C11 . 111.0(10) yes
C7 . C10 C12 . 117.5(8) yes
C11 . C10 C12 . 107.5(10) yes
C7 . C10 H101 . 110.0 no
C11 . C10 H101 . 93.6 no
C12 . C10 H101 . 114.8 no
C7 . C10 C111 . 108.8(9) yes
C7 . C10 C121 . 107.9(7) yes
C111 . C10 C121 . 114.2(9) yes
C7 . C10 H101 . 110.0 no
C111 . C10 H101 . 106.1 no
C121 . C10 H101 . 109.9 no
C10 . C11 H111 . 108.3 no
C10 . C11 H112 . 107.4 no
H111 . C11 H112 . 109.0 no
C10 . C11 H113 . 113.1 no
H111 . C11 H113 . 109.4 no
H112 . C11 H113 . 109.6 no
C10 . C12 H121 . 111.2 no
C10 . C12 H122 . 109.2 no
H121 . C12 H122 . 108.6 no
C10 . C12 H123 . 108.5 no
H121 . C12 H123 . 110.0 no
H122 . C12 H123 . 109.3 no
N2 . C13 C14 6_555 118.95(19) yes
N2 . C13 C14 . 118.95(19) yes
C14 6_555 C13 C14 . 122.0(4) yes
C13 . C14 C15 . 117.8(3) yes
C13 . C14 C17 . 121.6(3) yes
C15 . C14 C17 . 120.6(3) yes
C14 . C15 C16 . 120.9(3) yes
C14 . C15 H151 . 119.2 no
C16 . C15 H151 . 119.9 no
C15 . C16 C15 6_555 120.7(4) yes
C15 . C16 H161 . 119.7 no
C15 6_555 C16 H161 . 119.7 no
C14 . C17 C18 . 113.1(7) yes
C14 . C17 C19 . 110.2(6) yes
C18 . C17 C19 . 112.1(7) yes
C14 . C17 H171 . 112.1 no
C18 . C17 H171 . 110.9 no
C19 . C17 H171 . 97.4 no
C14 . C17 C181 . 110.1(6) yes
C14 . C17 C191 . 112.7(5) yes
C181 . C17 C191 . 109.6(6) yes
C14 . C17 H171 . 112.1 no
C181 . C17 H171 . 96.5 no
C191 . C17 H171 . 114.6 no
C17 . C18 H181 . 110.7 no
C17 . C18 H182 . 108.4 no
H181 . C18 H182 . 110.2 no
C17 . C18 H183 . 109.5 no
H181 . C18 H183 . 108.3 no
H182 . C18 H183 . 109.7 no
C17 . C19 H191 . 109.1 no
C17 . C19 H192 . 108.8 no
H191 . C19 H192 . 109.8 no
C17 . C19 H193 . 109.7 no
H191 . C19 H193 . 109.6 no
H192 . C19 H193 . 109.8 no
C20 6_555 C20 C21 . 119.9(3) yes
C20 6_555 C20 H201 . 119.8 no
C21 . C20 H201 . 120.3 no
C20 . C21 C22 . 120.4(6) yes
C20 . C21 H211 . 119.8 no
C22 . C21 H211 . 119.9 no
C21 . C22 C22 6_555 119.7(3) yes
C21 . C22 H221 . 120.3 no
C22 6_555 C22 H221 . 119.9 no
C31 6_555 C30 C31 . 119.5(8) yes
C31 6_555 C30 H301 . 120.3 no
C31 . C30 H301 . 120.3 no
C30 . C31 C32 . 120.4(6) yes
C30 . C31 H311 . 119.8 no
C32 . C31 H311 . 119.8 no
C31 . C32 C33 . 119.7(6) yes
C31 . C32 H321 . 120.1 no
C33 . C32 H321 . 120.2 no
C32 6_555 C33 C32 . 120.1(8) yes
C32 6_555 C33 H331 . 119.9 no
C32 . C33 H331 . 119.9 no
C10 . C111 H1111 . 112.7 no
C10 . C111 H1112 . 106.6 no
H1111 . C111 H1112 . 109.7 no
C10 . C111 H1113 . 109.9 no
H1111 . C111 H1113 . 109.3 no
H1112 . C111 H1113 . 108.6 no
C10 . C121 H1211 . 108.8 no
C10 . C121 H1212 . 110.0 no
H1211 . C121 H1212 . 109.4 no
C10 . C121 H1213 . 110.3 no
H1211 . C121 H1213 . 109.1 no
H1212 . C121 H1213 . 109.1 no
C17 . C181 H1811 . 108.9 no
C17 . C181 H1812 . 110.3 no
H1811 . C181 H1812 . 109.3 no
C17 . C181 H1813 . 108.7 no
H1811 . C181 H1813 . 110.0 no
H1812 . C181 H1813 . 109.7 no
C17 . C191 H1911 . 109.5 no
C17 . C191 H1912 . 110.1 no
H1911 . C191 H1912 . 109.9 no
C17 . C191 H1913 . 108.8 no
H1911 . C191 H1913 . 109.1 no
H1912 . C191 H1913 . 109.3 no

loop_
_geom_bond_atom_site_label_1
_geom_bond_atom_site_label_2
_geom_bond_site_symmetry_2
_geom_bond_distance
_geom_bond_publ_flag
Zn1 I1 . 2.4528(7) yes
Zn1 N1 . 1.917(3) yes
Zn1 N2 . 1.927(3) yes
N1 C1 . 1.336(5) yes
N1 C6 . 1.447(5) yes
N2 C3 . 1.321(5) yes
N2 C13 . 1.445(5) yes
C1 C2 . 1.400(6) yes
C1 C4 . 1.512(5) yes
C2 C3 . 1.401(6) yes
C2 H21 . 1.115 no
C3 C5 . 1.504(5) yes
C4 H42 6_555 0.950 no
C4 H41 . 0.950 no
C4 H42 . 0.950 no
C5 H52 6_555 0.950 no
C5 H51 . 0.950 no
C5 H52 . 0.950 no
C6 C7 6_555 1.395(4) yes
C6 C7 . 1.395(4) yes
C7 C8 . 1.395(4) yes
C7 C10 . 1.525(4) yes
C8 C9 . 1.377(4) yes
C8 H81 . 0.927 no
C9 H91 . 0.944 no
C10 C11 . 1.467(8) yes
C10 C12 . 1.459(8) yes
C10 H101 . 1.048 no
C10 C111 . 1.610(8) yes
C10 C121 . 1.607(8) yes
C10 H101 . 1.048 no
C11 H111 . 0.963 no
C11 H112 . 0.969 no
C11 H113 . 0.966 no
C12 H121 . 0.966 no
C12 H122 . 0.967 no
C12 H123 . 0.969 no
C13 C14 6_555 1.401(3) yes
C13 C14 . 1.401(3) yes
C14 C15 . 1.399(4) yes
C14 C17 . 1.515(4) yes
C15 C16 . 1.375(4) yes
C15 H151 . 0.939 no
C16 H161 . 0.935 no
C17 C18 . 1.528(8) yes
C17 C19 . 1.539(8) yes
C17 H171 . 1.030 no
C17 C181 . 1.536(8) yes
C17 C191 . 1.531(7) yes
C17 H171 . 1.030 no
C18 H181 . 0.964 no
C18 H182 . 0.969 no
C18 H183 . 0.962 no
C19 H191 . 0.968 no
C19 H192 . 0.969 no
C19 H193 . 0.962 no
C20 C20 6_555 1.387(5) yes
C20 C21 . 1.386(4) yes
C20 H201 . 0.950 no
C21 C22 . 1.389(5) yes
C21 H211 . 0.950 no
C22 C22 6_555 1.389(5) yes
C22 H221 . 0.950 no
C30 C31 6_555 1.390(3) yes
C30 C31 . 1.390(3) yes
C30 H301 . 0.950 no
C31 C32 . 1.388(5) yes
C31 H311 . 0.950 no
C32 C33 . 1.390(3) yes
C32 H321 . 0.950 no
C33 H331 . 0.950 no
C111 H1111 . 0.973 no
C111 H1112 . 0.966 no
C111 H1113 . 0.962 no
C121 H1211 . 0.973 no
C121 H1212 . 0.970 no
C121 H1213 . 0.971 no
C181 H1811 . 0.965 no
C181 H1812 . 0.967 no
C181 H1813 . 0.966 no
C191 H1911 . 0.964 no
C191 H1912 . 0.969 no
C191 H1913 . 0.965 no
